data_7061119
loop_
_publ_author_name
'Todorova, Stanislava E.'
'Rusew, Rusi I.'
'Petkova, Zhanina S.'
'Shivachev, Boris L.'
'Nikolova, Rositsa P.'
'Kurteva, Vanya B.'

_publ_section_title
;
 Acylpyrazolones possessing a heterocyclic moiety in the acyl fragment:
 intramolecular vs. intermolecular zwitterionic structures
;
_journal_issue 3
_journal_name_full 'New Journal of Chemistry'
_journal_page_first 1080
_journal_page_last 1086
_journal_paper_doi 10.1039/D1NJ05458A
_journal_volume 46
_journal_year 2022
_chemical_formula_moiety 'C16 H19 N3 O2 S'
_chemical_formula_sum 'C16 H19 N3 O2 S'
_chemical_formula_weight 317.40
_space_group_crystal_system monoclinic
_space_group_IT_number 4
_space_group_name_Hall 'P 2yb'
_space_group_name_H-M_alt 'P 1 21 1'
_atom_sites_solution_hydrogens mixed
_atom_sites_solution_primary dual
_audit_creation_date 2021-10-14
_audit_creation_method
;
Olex2 1.5
(compiled 2021.08.20 svn.r13c46975 for OlexSys, GUI svn.r6405)
;
_audit_update_record
;
2021-11-02 deposited with the CCDC.	2021-12-02 downloaded from the CCDC.
;
_cell_angle_alpha 90
_cell_angle_beta 109.047(2)
_cell_angle_gamma 90
_cell_formula_units_Z 2
_cell_length_a 9.6424(5)
_cell_length_b 8.0087(3)
_cell_length_c 10.9078(5)
_cell_measurement_reflns_used 9983
_cell_measurement_temperature 290
_cell_measurement_theta_max 34.094
_cell_measurement_theta_min 2.235
_cell_volume 796.22(6)
_computing_cell_refinement 'SAINT V8.40A (Bruker, 2019)'
_computing_data_reduction 'SAINT V8.40A (Bruker, 2019)'
_computing_molecular_graphics 'Olex2 1.5 (Dolomanov et al., 2009)'
_computing_publication_material 'Olex2 1.5 (Dolomanov et al., 2009)'
_computing_structure_refinement 'XL  (Sheldrick, 2008)'
_computing_structure_solution 'SHELXT 2014/5 (Sheldrick, 2014)'
_diffrn_ambient_temperature 290
_diffrn_measured_fraction_theta_full 0.996
_diffrn_measured_fraction_theta_max 0.998
_diffrn_measurement_device_type 'Bruker APEX-II CCD'
_diffrn_measurement_method '\f and \w scans'
_diffrn_radiation_type MoK\a
_diffrn_radiation_wavelength 0.71073
_diffrn_reflns_av_R_equivalents 0.0483
_diffrn_reflns_av_unetI/netI 0.0319
_diffrn_reflns_Laue_measured_fraction_full 0.996
_diffrn_reflns_Laue_measured_fraction_max 0.998
_diffrn_reflns_limit_h_max 13
_diffrn_reflns_limit_h_min -13
_diffrn_reflns_limit_k_max 11
_diffrn_reflns_limit_k_min -11
_diffrn_reflns_limit_l_max 15
_diffrn_reflns_limit_l_min -15
_diffrn_reflns_number 44584
_diffrn_reflns_point_group_measured_fraction_full 0.996
_diffrn_reflns_point_group_measured_fraction_max 0.997
_diffrn_reflns_theta_full 25.242
_diffrn_reflns_theta_max 30.503
_diffrn_reflns_theta_min 1.975
_diffrn_source_current 1.4
_diffrn_source_power 0.07
_diffrn_source_voltage 50.0
_diffrn_standards_number 0
_exptl_absorpt_coefficient_mu 0.214
_exptl_absorpt_correction_T_max 0.7469
_exptl_absorpt_correction_T_min 0.6996
_exptl_absorpt_correction_type multi-scan
_exptl_absorpt_process_details
;
SADABS-2016/2 (Bruker,2016/2) was used for absorption correction.
wR2(int) was 0.0860 before and 0.0546 after correction.
The Ratio of minimum to maximum transmission is 0.9367.
The \l/2 correction factor is Not present.
;
_exptl_crystal_colour colourless
_exptl_crystal_colour_primary colourless
_exptl_crystal_density_diffrn 1.324
_exptl_crystal_description plate
_exptl_crystal_F_000 336
_exptl_crystal_size_max 0.1
_exptl_crystal_size_mid 0.05
_exptl_crystal_size_min 0.05
_refine_diff_density_max 0.243
_refine_diff_density_min -0.232
_refine_diff_density_rms 0.041
_refine_ls_abs_structure_details
;
 Flack x determined using 1568 quotients [(I+)-(I-)]/[(I+)+(I-)]
 (Parsons, Flack and Wagner, Acta Cryst. B69 (2013) 249-259).
;
_refine_ls_abs_structure_Flack 0.06(2)
_refine_ls_extinction_method none
_refine_ls_goodness_of_fit_ref 1.139
_refine_ls_hydrogen_treatment mixed
_refine_ls_matrix_type full
_refine_ls_number_parameters 204
_refine_ls_number_reflns 4862
_refine_ls_number_restraints 1
_refine_ls_restrained_S_all 1.139
_refine_ls_R_factor_all 0.0659
_refine_ls_R_factor_gt 0.0550
_refine_ls_shift/su_max 0.000
_refine_ls_shift/su_mean 0.000
_refine_ls_structure_factor_coef Fsqd
_refine_ls_weighting_details 'w=1/[\s^2^(Fo^2^)+(0.0495P)^2^+0.1766P] where P=(Fo^2^+2Fc^2^)/3'
_refine_ls_weighting_scheme calc
_refine_ls_wR_factor_gt 0.1151
_refine_ls_wR_factor_ref 0.1197
_reflns_Friedel_coverage 0.877
_reflns_Friedel_fraction_full 0.996
_reflns_Friedel_fraction_max 0.997
_reflns_number_gt 4264
_reflns_number_total 4862
_reflns_threshold_expression 'I > 2\s(I)'
_cod_data_source_file d1nj05458a2.cif
_cod_data_source_block mo_b_0126_0m
_cod_depositor_comments 'Adding full bibliography for 7061108--7061121.cif.'
_cod_database_code 7061119
_shelx_shelxl_version_number 2018/3
_shelx_space_group_comment
;
The symmetry employed for this shelxl refinement is uniquely defined
by the following loop, which should always be used as a source of
symmetry information in preference to the above space-group names.
They are only intended as comments.
;
_shelx_estimated_absorpt_t_max 0.989
_shelx_estimated_absorpt_t_min 0.979
_olex2_refinement_description
;
1. Fixed Uiso
 At 1.2 times of:
  All C(H) groups, All C(H,H) groups
 At 1.5 times of:
  All C(H,H,H) groups
2.a Secondary CH2 refined with riding coordinates:
 C13(H13A,H13B), C12(H12A,H12B), C16(H16A,H16B), C15(H15A,H15B), C14(H14A,H14B)
2.b Aromatic/amide H refined with riding coordinates:
 C6(H6), C10(H10), C7(H7), C8(H8), C9(H9)
2.c Idealised Me refined as rotating group:
 C4(H4A,H4B,H4C)
;
_olex2_submission_special_instructions 'No special instructions were received'

loop_
_space_group_symop_operation_xyz
'x, y, z'
'-x, y+1/2, -z'

loop_
_atom_site_label
_atom_site_type_symbol
_atom_site_fract_x
_atom_site_fract_y
_atom_site_fract_z
_atom_site_U_iso_or_equiv
_atom_site_adp_type
_atom_site_occupancy
_atom_site_site_symmetry_order
_atom_site_calc_flag
_atom_site_refinement_flags_posn
_atom_site_refinement_flags_adp
_atom_site_refinement_flags_occupancy
_atom_site_disorder_assembly
_atom_site_disorder_group
S1 S 0.09508(11) 0.08056(11) 0.16451(10) 0.0586(3) Uani 1 1 d . . . . .
O1 O 0.2293(2) 0.6254(3) 0.19208(17) 0.0365(5) Uani 1 1 d . . . . .
N3 N 0.0652(2) 0.4409(3) 0.2767(2) 0.0288(4) Uani 1 1 d . . . . .
O11 O 0.1167(3) 0.7146(3) 0.5459(2) 0.0541(6) Uani 1 1 d . . . . .
N1 N 0.4236(2) 0.7930(3) 0.3124(2) 0.0319(5) Uani 1 1 d . . . . .
N2 N 0.4740(2) 0.8689(3) 0.4348(2) 0.0369(5) Uani 1 1 d . . . . .
C1 C 0.2943(3) 0.7077(3) 0.2948(2) 0.0276(5) Uani 1 1 d . . . . .
C11 C 0.1372(3) 0.6755(3) 0.4446(3) 0.0325(5) Uani 1 1 d . . . . .
C3 C 0.3771(3) 0.8328(3) 0.4906(3) 0.0336(6) Uani 1 1 d . . . . .
C2 C 0.2601(3) 0.7328(3) 0.4099(2) 0.0286(5) Uani 1 1 d . . . . .
C13 C 0.1664(3) 0.3144(4) 0.3608(3) 0.0340(6) Uani 1 1 d . . . . .
H13A H 0.112952 0.246833 0.404082 0.041 Uiso 1 1 calc R U . . .
H13B H 0.244764 0.371213 0.426769 0.041 Uiso 1 1 calc R U . . .
C12 C 0.0169(3) 0.5664(4) 0.3543(3) 0.0382(6) Uani 1 1 d . . . . .
H12A H -0.032477 0.508166 0.406228 0.046 Uiso 1 1 calc R U . . .
H12B H -0.054699 0.638879 0.295030 0.046 Uiso 1 1 calc R U . . .
C16 C -0.0643(3) 0.3627(4) 0.1783(3) 0.0380(6) Uani 1 1 d . . . . .
H16A H -0.129169 0.449555 0.129516 0.046 Uiso 1 1 calc R U . . .
H16B H -0.118207 0.296524 0.222083 0.046 Uiso 1 1 calc R U . . .
C5 C 0.5103(3) 0.8051(4) 0.2302(3) 0.0357(6) Uani 1 1 d . . . . .
C6 C 0.6304(3) 0.9105(5) 0.2665(4) 0.0496(8) Uani 1 1 d . . . . .
H6 H 0.650182 0.974444 0.341474 0.060 Uiso 1 1 calc R U . . .
C15 C -0.0182(4) 0.2531(5) 0.0865(3) 0.0501(8) Uani 1 1 d . . . . .
H15A H 0.034988 0.320297 0.042718 0.060 Uiso 1 1 calc R U . . .
H15B H -0.105276 0.210228 0.021131 0.060 Uiso 1 1 calc R U . . .
C14 C 0.2312(3) 0.2032(4) 0.2824(3) 0.0444(7) Uani 1 1 d . . . . .
H14A H 0.302075 0.128899 0.340598 0.053 Uiso 1 1 calc R U . . .
H14B H 0.283015 0.271642 0.238075 0.053 Uiso 1 1 calc R U . . .
C10 C 0.4827(4) 0.7095(5) 0.1191(3) 0.0530(8) Uani 1 1 d . . . . .
H10 H 0.403127 0.636879 0.094766 0.064 Uiso 1 1 calc R U . . .
C4 C 0.3975(4) 0.8987(5) 0.6235(3) 0.0526(8) Uani 1 1 d . . . . .
H4A H 0.490492 0.954550 0.655910 0.079 Uiso 1 1 calc R U . . .
H4B H 0.394965 0.807854 0.680151 0.079 Uiso 1 1 calc R U . . .
H4C H 0.320263 0.976115 0.619910 0.079 Uiso 1 1 calc R U . . .
C7 C 0.7211(4) 0.9209(6) 0.1916(5) 0.0683(12) Uani 1 1 d . . . . .
H7 H 0.802249 0.991261 0.216792 0.082 Uiso 1 1 calc R U . . .
C8 C 0.6926(5) 0.8286(7) 0.0806(5) 0.0741(13) Uani 1 1 d . . . . .
H8 H 0.753185 0.837478 0.029819 0.089 Uiso 1 1 calc R U . . .
C9 C 0.5736(5) 0.7223(7) 0.0443(4) 0.0717(12) Uani 1 1 d . . . . .
H9 H 0.554485 0.658877 -0.030851 0.086 Uiso 1 1 calc R U . . .
H3 H 0.112(4) 0.498(4) 0.237(3) 0.035(8) Uiso 1 1 d . . . . .

loop_
_atom_site_aniso_label
_atom_site_aniso_U_11
_atom_site_aniso_U_22
_atom_site_aniso_U_33
_atom_site_aniso_U_23
_atom_site_aniso_U_13
_atom_site_aniso_U_12
S1 0.0657(6) 0.0428(4) 0.0650(6) -0.0209(4) 0.0181(4) -0.0074(4)
O1 0.0369(10) 0.0464(12) 0.0256(9) -0.0027(8) 0.0092(8) -0.0145(8)
N3 0.0230(9) 0.0326(11) 0.0307(11) -0.0006(9) 0.0088(8) -0.0046(8)
O11 0.0504(12) 0.0703(16) 0.0528(13) -0.0225(12) 0.0319(11) -0.0062(12)
N1 0.0310(10) 0.0330(11) 0.0314(11) -0.0012(9) 0.0095(9) -0.0070(9)
N2 0.0318(11) 0.0359(12) 0.0399(12) -0.0086(10) 0.0074(10) -0.0064(9)
C1 0.0251(10) 0.0266(12) 0.0289(12) 0.0049(9) 0.0057(9) -0.0001(9)
C11 0.0296(11) 0.0312(13) 0.0387(14) -0.0028(11) 0.0139(10) 0.0030(10)
C3 0.0306(12) 0.0313(13) 0.0359(13) -0.0055(11) 0.0070(10) 0.0008(10)
C2 0.0273(11) 0.0264(12) 0.0299(12) -0.0022(10) 0.0063(9) -0.0002(9)
C13 0.0330(12) 0.0368(14) 0.0293(12) 0.0017(11) 0.0062(10) -0.0009(11)
C12 0.0263(11) 0.0415(15) 0.0493(16) -0.0081(13) 0.0157(11) -0.0012(11)
C16 0.0276(12) 0.0459(16) 0.0359(14) -0.0014(12) 0.0039(10) -0.0080(11)
C5 0.0313(12) 0.0338(14) 0.0421(15) 0.0097(11) 0.0122(11) -0.0027(11)
C6 0.0467(17) 0.0503(19) 0.0546(19) 0.0056(15) 0.0203(15) -0.0144(15)
C15 0.0493(17) 0.060(2) 0.0347(15) -0.0100(14) 0.0052(13) -0.0117(15)
C14 0.0396(14) 0.0364(16) 0.0536(18) -0.0063(14) 0.0104(13) 0.0029(12)
C10 0.0505(18) 0.067(2) 0.0490(18) -0.0055(17) 0.0262(15) -0.0171(17)
C4 0.0494(17) 0.060(2) 0.0465(18) -0.0229(16) 0.0136(14) -0.0112(16)
C7 0.056(2) 0.073(3) 0.085(3) 0.012(2) 0.036(2) -0.021(2)
C8 0.066(2) 0.093(3) 0.083(3) 0.015(3) 0.051(2) -0.008(2)
C9 0.072(3) 0.098(3) 0.061(2) -0.010(2) 0.042(2) -0.013(2)

loop_
_atom_type_symbol
_atom_type_description
_atom_type_scat_dispersion_real
_atom_type_scat_dispersion_imag
_atom_type_scat_source
C C 0.0033 0.0016 'International Tables Vol C Tables 4.2.6.8 and 6.1.1.4'
H H 0.0000 0.0000 'International Tables Vol C Tables 4.2.6.8 and 6.1.1.4'
N N 0.0061 0.0033 'International Tables Vol C Tables 4.2.6.8 and 6.1.1.4'
O O 0.0106 0.0060 'International Tables Vol C Tables 4.2.6.8 and 6.1.1.4'
S S 0.1246 0.1234 'International Tables Vol C Tables 4.2.6.8 and 6.1.1.4'

loop_
_geom_angle_atom_site_label_1
_geom_angle_atom_site_label_2
_geom_angle_atom_site_label_3
_geom_angle
_geom_angle_site_symmetry_1
_geom_angle_site_symmetry_3
_geom_angle_publ_flag
C15 S1 C14 96.17(15) . . ?
C13 N3 H3 109(2) . . ?
C12 N3 C13 111.9(2) . . ?
C12 N3 C16 110.5(2) . . ?
C12 N3 H3 104(2) . . ?
C16 N3 C13 112.5(2) . . ?
C16 N3 H3 109(2) . . ?
N2 N1 C5 118.7(2) . . ?
C1 N1 N2 111.4(2) . . ?
C1 N1 C5 129.8(2) . . ?
C3 N2 N1 105.7(2) . . ?
O1 C1 N1 122.8(2) . . ?
O1 C1 C2 131.6(2) . . ?
N1 C1 C2 105.6(2) . . ?
O11 C11 C2 123.2(3) . . ?
O11 C11 C12 114.6(2) . . ?
C2 C11 C12 122.2(2) . . ?
N2 C3 C2 112.3(2) . . ?
N2 C3 C4 119.1(3) . . ?
C2 C3 C4 128.6(3) . . ?
C1 C2 C11 130.0(2) . . ?
C1 C2 C3 105.1(2) . . ?
C3 C2 C11 124.9(2) . . ?
N3 C13 H13A 109.4 . . ?
N3 C13 H13B 109.4 . . ?
N3 C13 C14 111.2(2) . . ?
H13A C13 H13B 108.0 . . ?
C14 C13 H13A 109.4 . . ?
C14 C13 H13B 109.4 . . ?
N3 C12 C11 116.3(2) . . ?
N3 C12 H12A 108.2 . . ?
N3 C12 H12B 108.2 . . ?
C11 C12 H12A 108.2 . . ?
C11 C12 H12B 108.2 . . ?
H12A C12 H12B 107.4 . . ?
N3 C16 H16A 109.4 . . ?
N3 C16 H16B 109.4 . . ?
N3 C16 C15 111.3(2) . . ?
H16A C16 H16B 108.0 . . ?
C15 C16 H16A 109.4 . . ?
C15 C16 H16B 109.4 . . ?
C6 C5 N1 118.3(3) . . ?
C6 C5 C10 119.5(3) . . ?
C10 C5 N1 122.2(2) . . ?
C5 C6 H6 120.0 . . ?
C7 C6 C5 120.0(4) . . ?
C7 C6 H6 120.0 . . ?
S1 C15 H15A 108.8 . . ?
S1 C15 H15B 108.8 . . ?
C16 C15 S1 113.6(2) . . ?
C16 C15 H15A 108.8 . . ?
C16 C15 H15B 108.8 . . ?
H15A C15 H15B 107.7 . . ?
S1 C14 H14A 109.0 . . ?
S1 C14 H14B 109.0 . . ?
C13 C14 S1 112.8(2) . . ?
C13 C14 H14A 109.0 . . ?
C13 C14 H14B 109.0 . . ?
H14A C14 H14B 107.8 . . ?
C5 C10 H10 120.1 . . ?
C9 C10 C5 119.9(3) . . ?
C9 C10 H10 120.1 . . ?
C3 C4 H4A 109.5 . . ?
C3 C4 H4B 109.5 . . ?
C3 C4 H4C 109.5 . . ?
H4A C4 H4B 109.5 . . ?
H4A C4 H4C 109.5 . . ?
H4B C4 H4C 109.5 . . ?
C6 C7 H7 119.7 . . ?
C8 C7 C6 120.5(4) . . ?
C8 C7 H7 119.7 . . ?
C7 C8 H8 120.1 . . ?
C7 C8 C9 119.8(4) . . ?
C9 C8 H8 120.1 . . ?
C10 C9 H9 119.9 . . ?
C8 C9 C10 120.3(4) . . ?
C8 C9 H9 119.9 . . ?

loop_
_geom_bond_atom_site_label_1
_geom_bond_atom_site_label_2
_geom_bond_distance
_geom_bond_site_symmetry_2
_geom_bond_publ_flag
S1 C15 1.794(4) . ?
S1 C14 1.800(3) . ?
O1 C1 1.274(3) . ?
N3 C13 1.495(3) . ?
N3 C12 1.483(4) . ?
N3 C16 1.493(3) . ?
N3 H3 0.86(4) . ?
O11 C11 1.225(3) . ?
N1 N2 1.402(3) . ?
N1 C1 1.379(3) . ?
N1 C5 1.415(3) . ?
N2 C3 1.303(4) . ?
C1 C2 1.412(4) . ?
C11 C2 1.433(4) . ?
C11 C12 1.527(4) . ?
C3 C2 1.428(3) . ?
C3 C4 1.495(4) . ?
C13 H13A 0.9700 . ?
C13 H13B 0.9700 . ?
C13 C14 1.504(4) . ?
C12 H12A 0.9700 . ?
C12 H12B 0.9700 . ?
C16 H16A 0.9700 . ?
C16 H16B 0.9700 . ?
C16 C15 1.503(5) . ?
C5 C6 1.383(4) . ?
C5 C10 1.384(5) . ?
C6 H6 0.9300 . ?
C6 C7 1.380(5) . ?
C15 H15A 0.9700 . ?
C15 H15B 0.9700 . ?
C14 H14A 0.9700 . ?
C14 H14B 0.9700 . ?
C10 H10 0.9300 . ?
C10 C9 1.383(5) . ?
C4 H4A 0.9600 . ?
C4 H4B 0.9600 . ?
C4 H4C 0.9600 . ?
C7 H7 0.9300 . ?
C7 C8 1.368(7) . ?
C8 H8 0.9300 . ?
C8 C9 1.378(6) . ?
C9 H9 0.9300 . ?

loop_
_geom_hbond_atom_site_label_D
_geom_hbond_atom_site_label_H
_geom_hbond_atom_site_label_A
_geom_hbond_distance_DH
_geom_hbond_distance_HA
_geom_hbond_distance_DA
_geom_hbond_angle_DHA
_geom_hbond_site_symmetry_A
_geom_hbond_publ_flag
C13 H13A O11 0.97 2.46 3.307(3) 145.7 2_546 yes
C13 H13B N2 0.97 2.64 3.484(3) 145.8 2_646 yes
C12 H12A O11 0.97 2.60 3.420(4) 143.0 2_546 yes
C16 H16B O11 0.97 2.61 3.421(4) 141.3 2_546 yes
C15 H15A S1 0.97 3.03 3.688(4) 126.3 2 yes
C15 H15B O1 0.97 2.34 3.223(4) 150.7 2_545 yes
C14 H14A N2 0.97 2.65 3.588(4) 162.4 1_545 yes
C10 H10 O1 0.93 2.26 2.886(4) 124.1 . yes
N3 H3 O1 0.86(4) 1.70(4) 2.548(3) 167(3) . yes

loop_
_geom_torsion_atom_site_label_1
_geom_torsion_atom_site_label_2
_geom_torsion_atom_site_label_3
_geom_torsion_atom_site_label_4
_geom_torsion
_geom_torsion_site_symmetry_1
_geom_torsion_site_symmetry_2
_geom_torsion_site_symmetry_3
_geom_torsion_site_symmetry_4
_geom_torsion_publ_flag
O1 C1 C2 C11 -1.9(5) . . . . ?
O1 C1 C2 C3 178.4(3) . . . . ?
N3 C13 C14 S1 -63.3(3) . . . . ?
N3 C16 C15 S1 62.0(3) . . . . ?
O11 C11 C2 C1 -175.8(3) . . . . ?
O11 C11 C2 C3 3.9(4) . . . . ?
O11 C11 C12 N3 -146.1(3) . . . . ?
N1 N2 C3 C2 0.1(3) . . . . ?
N1 N2 C3 C4 -178.9(3) . . . . ?
N1 C1 C2 C11 178.9(3) . . . . ?
N1 C1 C2 C3 -0.8(3) . . . . ?
N1 C5 C6 C7 177.5(3) . . . . ?
N1 C5 C10 C9 -177.9(4) . . . . ?
N2 N1 C1 O1 -178.3(2) . . . . ?
N2 N1 C1 C2 1.0(3) . . . . ?
N2 N1 C5 C6 -8.9(4) . . . . ?
N2 N1 C5 C10 168.0(3) . . . . ?
N2 C3 C2 C1 0.4(3) . . . . ?
N2 C3 C2 C11 -179.3(3) . . . . ?
C1 N1 N2 C3 -0.7(3) . . . . ?
C1 N1 C5 C6 175.0(3) . . . . ?
C1 N1 C5 C10 -8.2(5) . . . . ?
C2 C11 C12 N3 36.5(4) . . . . ?
C13 N3 C12 C11 62.9(3) . . . . ?
C13 N3 C16 C15 -62.1(3) . . . . ?
C12 N3 C13 C14 -171.9(2) . . . . ?
C12 N3 C16 C15 172.0(3) . . . . ?
C12 C11 C2 C1 1.4(4) . . . . ?
C12 C11 C2 C3 -179.0(3) . . . . ?
C16 N3 C13 C14 63.1(3) . . . . ?
C16 N3 C12 C11 -170.9(2) . . . . ?
C5 N1 N2 C3 -177.5(2) . . . . ?
C5 N1 C1 O1 -1.9(4) . . . . ?
C5 N1 C1 C2 177.4(3) . . . . ?
C5 C6 C7 C8 0.5(6) . . . . ?
C5 C10 C9 C8 0.6(7) . . . . ?
C6 C5 C10 C9 -1.1(5) . . . . ?
C6 C7 C8 C9 -1.0(7) . . . . ?
C15 S1 C14 C13 54.7(3) . . . . ?
C14 S1 C15 C16 -54.3(3) . . . . ?
C10 C5 C6 C7 0.5(5) . . . . ?
C4 C3 C2 C1 179.4(3) . . . . ?
C4 C3 C2 C11 -0.3(5) . . . . ?
C7 C8 C9 C10 0.4(7) . . . . ?
